data_7034284
loop_
_publ_author_name
'Jiang, Yuan'
'Qin, Lei'
'Li, Guanghua'
'Abbas, Ghulam'
'Cao, Yaqun'
'Wu, Gang'
'Han, Tian'
'Zheng, Yan-Zhen'
'Qiu, Shilun'

_publ_section_title
;
 Self-assembly of linear [Mn(II)2Mn(III)] units with end-on azido bridges:
 the construction of a ferromagnetic chain using ST = 7 high-spin trimers.
;
_journal_issue 11
_journal_name_full 'Dalton transactions (Cambridge, England : 2003)'
_journal_page_first 5205
_journal_page_last 5210
_journal_paper_doi 10.1039/c4dt02533d
_journal_volume 44
_journal_year 2015
_chemical_formula_moiety 'C38 H56 Br4 Mn3 N2 O10, 2(C H4 O), Br '
_chemical_formula_sum 'C40 H64 Br5 Mn3 N2 O12'
_chemical_formula_weight 1329.30
_chemical_melting_point ?
_chemical_name_systematic
; 
 ? 
;
_space_group_IT_number 2
_symmetry_cell_setting triclinic
_symmetry_space_group_name_Hall '-P 1'
_symmetry_space_group_name_H-M 'P -1'
_atom_sites_solution_hydrogens geom
_atom_sites_solution_primary direct
_atom_sites_solution_secondary difmap
_audit_creation_method SHELXL-97
_audit_update_record
;
2014-09-23 deposited with the CCDC.
2015-02-13 downloaded from the CCDC.
;
_cell_angle_alpha 86.61(3)
_cell_angle_beta 87.84(3)
_cell_angle_gamma 74.27(3)
_cell_formula_units_Z 1
_cell_length_a 7.8658(16)
_cell_length_b 12.814(3)
_cell_length_c 13.709(3)
_cell_measurement_reflns_used 5923
_cell_measurement_temperature 293(2)
_cell_measurement_theta_max 27.48
_cell_measurement_theta_min 3.05
_cell_volume 1327.4(5)
_computing_cell_refinement Process-auto
_computing_data_collection Process-auto
_computing_data_reduction Process-auto
_computing_structure_refinement 'SHELXL-97 (Sheldrick, 1997)'
_computing_structure_solution 'SHELXS-97 (Sheldrick, 1990)'
_diffrn_ambient_temperature 293(2)
_diffrn_detector_area_resol_mean 10.0
_diffrn_measured_fraction_theta_full 0.974
_diffrn_measured_fraction_theta_max 0.974
_diffrn_measurement_device_type 'Rigaku RAXIS-RAPID'
_diffrn_measurement_method omega-scan
_diffrn_radiation_monochromator graphite
_diffrn_radiation_source 'fine-focus sealed tube'
_diffrn_radiation_type MoK\a
_diffrn_radiation_wavelength 0.71073
_diffrn_reflns_av_R_equivalents 0.0769
_diffrn_reflns_av_sigmaI/netI 0.1080
_diffrn_reflns_limit_h_max 10
_diffrn_reflns_limit_h_min -9
_diffrn_reflns_limit_k_max 16
_diffrn_reflns_limit_k_min -16
_diffrn_reflns_limit_l_max 17
_diffrn_reflns_limit_l_min -17
_diffrn_reflns_number 12863
_diffrn_reflns_theta_full 27.48
_diffrn_reflns_theta_max 27.48
_diffrn_reflns_theta_min 3.05
_diffrn_standards_decay_% 0
_diffrn_standards_interval_count 0
_diffrn_standards_interval_time 0
_diffrn_standards_number 0
_exptl_absorpt_coefficient_mu 4.520
_exptl_absorpt_correction_T_max 0.4916
_exptl_absorpt_correction_T_min 0.4041
_exptl_absorpt_correction_type empirical
_exptl_absorpt_process_details Process-auto
_exptl_crystal_colour yellow
_exptl_crystal_density_diffrn 1.663
_exptl_crystal_density_meas ?
_exptl_crystal_density_method 'not measured'
_exptl_crystal_description block
_exptl_crystal_F_000 664
_exptl_crystal_size_max 0.21
_exptl_crystal_size_mid 0.19
_exptl_crystal_size_min 0.15
_refine_diff_density_max 1.148
_refine_diff_density_min -0.807
_refine_diff_density_rms 0.135
_refine_ls_extinction_method none
_refine_ls_goodness_of_fit_ref 1.046
_refine_ls_hydrogen_treatment mixed
_refine_ls_matrix_type full
_refine_ls_number_parameters 270
_refine_ls_number_reflns 5923
_refine_ls_number_restraints 65
_refine_ls_restrained_S_all 1.050
_refine_ls_R_factor_all 0.0962
_refine_ls_R_factor_gt 0.0616
_refine_ls_shift/su_max 0.000
_refine_ls_shift/su_mean 0.000
_refine_ls_structure_factor_coef Fsqd
_refine_ls_weighting_details 'calc w=1/[\s^2^(Fo^2^)+(0.0962P)^2^+0.0000P] where P=(Fo^2^+2Fc^2^)/3'
_refine_ls_weighting_scheme calc
_refine_ls_wR_factor_gt 0.1697
_refine_ls_wR_factor_ref 0.1968
_reflns_number_gt 3816
_reflns_number_total 5923
_reflns_threshold_expression >2sigma(I)
_cod_data_source_file c4dt02533d2.cif
_cod_data_source_block sad
_cod_depositor_comments
;
The following automatic conversions were performed:

'_chemical_melting_point' value 'not measured' was changed to '?' -
the value is undefined or not given.

'_exptl_crystal_density_meas' value 'none' was changed to '?' - the
value is perceived as not measured.

Automatic conversion script
Id: cif_fix_values 3086 2015-02-26 13:12:21Z robertas 
;
_cod_original_cell_volume 1327.3(5)
_cod_original_sg_symbol_H-M p-1
_cod_database_code 7034284

loop_
_symmetry_equiv_pos_as_xyz
'x, y, z'
'-x, -y, -z'

loop_
_atom_site_label
_atom_site_type_symbol
_atom_site_fract_x
_atom_site_fract_y
_atom_site_fract_z
_atom_site_U_iso_or_equiv
_atom_site_adp_type
_atom_site_occupancy
_atom_site_symmetry_multiplicity
_atom_site_calc_flag
_atom_site_refinement_flags
_atom_site_disorder_assembly
_atom_site_disorder_group
Mn1 Mn 0.5000 0.5000 0.5000 0.0342(3) Uani 1 2 d S . .
Mn2 Mn 0.40768(11) 0.69692(7) 0.33615(7) 0.0429(3) Uani 1 1 d . . .
Br1 Br 0.70430(7) 0.61392(5) 0.60542(5) 0.0493(2) Uani 1 1 d . . .
Br2 Br 0.53494(11) 0.72175(6) 0.16336(6) 0.0751(3) Uani 1 1 d . . .
Br3 Br 0.0000 1.0000 0.5000 0.0806(4) Uani 1 2 d S . .
O1 O 0.5943(4) 0.5400(3) 0.3791(3) 0.0387(9) Uani 1 1 d . . .
O2 O 0.6722(4) 0.3644(3) 0.5187(3) 0.0365(8) Uani 1 1 d . . .
O3 O 0.5697(7) 0.7748(4) 0.4190(4) 0.0741(14) Uani 1 1 d D . .
H3 H 0.5456 0.7667 0.4855 0.089 Uiso 1 1 calc R A 1
O4 O 0.2113(7) 0.6175(4) 0.2828(4) 0.0705(14) Uani 1 1 d . . .
H4 H 0.1722 0.5761 0.3323 0.085 Uiso 1 1 calc R B .
O5 O 0.1999(6) 0.8486(4) 0.3347(4) 0.0721(15) Uani 1 1 d . . .
H5 H 0.1776 0.8836 0.3932 0.087 Uiso 1 1 calc R B .
N1 N 0.7389(5) 0.3262(3) 0.3110(3) 0.0383(10) Uani 1 1 d . . .
H1A H 0.7067 0.3681 0.2562 0.046 Uiso 1 1 calc R . .
H1B H 0.6397 0.3241 0.3450 0.046 Uiso 1 1 calc R . .
C1 C 0.8451(6) 0.3784(4) 0.3708(4) 0.0370(12) Uani 1 1 d . . .
H1 H 0.9677 0.3563 0.3465 0.044 Uiso 1 1 calc R . .
C2 C 0.7773(6) 0.5024(4) 0.3545(4) 0.0388(12) Uani 1 1 d . . .
H2A H 0.8436 0.5369 0.3944 0.047 Uiso 1 1 calc R . .
H2B H 0.7966 0.5228 0.2866 0.047 Uiso 1 1 calc R . .
C3 C 0.8427(6) 0.3401(4) 0.4774(4) 0.0374(12) Uani 1 1 d . . .
H3A H 0.8945 0.2622 0.4831 0.045 Uiso 1 1 calc R . .
H3B H 0.9149 0.3741 0.5137 0.045 Uiso 1 1 calc R . .
C4 C 0.8333(7) 0.2123(4) 0.2825(4) 0.0438(14) Uani 1 1 d . . .
H4A H 0.9059 0.1725 0.3363 0.053 Uiso 1 1 calc R . .
C5 C 0.9475(6) 0.2139(4) 0.1903(3) 0.0531(16) Uani 1 1 d G . .
C6 C 1.0929(6) 0.2546(4) 0.1715(3) 0.066(2) Uani 1 1 d G . .
H6 H 1.1338 0.2889 0.2199 0.079 Uiso 1 1 calc R . .
C7 C 1.1771(5) 0.2442(4) 0.0802(4) 0.086(3) Uani 1 1 d G . .
H7 H 1.2743 0.2715 0.0676 0.103 Uiso 1 1 calc R . .
C8 C 1.1159(7) 0.1930(4) 0.0077(3) 0.087(2) Uani 1 1 d GU . .
H8 H 1.1722 0.1860 -0.0534 0.104 Uiso 1 1 calc R . .
C9 C 0.9705(7) 0.1523(4) 0.0266(3) 0.080(2) Uani 1 1 d GU . .
H9 H 0.9296 0.1180 -0.0219 0.096 Uiso 1 1 calc R . .
C10 C 0.8863(5) 0.1627(3) 0.1178(3) 0.064(2) Uani 1 1 d G . .
C11 C 0.7359(5) 0.1233(3) 0.1570(3) 0.069(2) Uani 1 1 d G . .
C12 C 0.6335(7) 0.0644(4) 0.1169(3) 0.081(2) Uani 1 1 d GU . .
H12 H 0.6524 0.0453 0.0522 0.097 Uiso 1 1 calc R . .
C13 C 0.5028(7) 0.0341(4) 0.1736(4) 0.091(3) Uani 1 1 d GU . .
H13 H 0.4343 -0.0053 0.1468 0.109 Uiso 1 1 calc R . .
C14 C 0.4745(6) 0.0626(4) 0.2703(4) 0.086(2) Uani 1 1 d GU . .
H14 H 0.3870 0.0423 0.3082 0.103 Uiso 1 1 calc R . .
C15 C 0.5769(6) 0.1215(4) 0.3103(3) 0.072(2) Uani 1 1 d G . .
H15 H 0.5580 0.1407 0.3750 0.086 Uiso 1 1 calc R . .
C16 C 0.7076(6) 0.1519(3) 0.2537(3) 0.0510(16) Uani 1 1 d G . .
C17 C 0.695(2) 0.8317(14) 0.4046(14) 0.077(3) Uani 0.50 1 d PDU B 1
H17A H 0.7319 0.8476 0.4668 0.115 Uiso 0.50 1 calc PR B 1
H17B H 0.6459 0.8982 0.3675 0.115 Uiso 0.50 1 calc PR B 1
H17C H 0.7955 0.7887 0.3697 0.115 Uiso 0.50 1 calc PR B 1
C17' C 0.721(2) 0.8030(15) 0.3728(14) 0.077(3) Uani 0.50 1 d PDU B 2
H17D H 0.7759 0.8361 0.4190 0.115 Uiso 0.50 1 calc PR B 2
H17E H 0.6828 0.8529 0.3179 0.115 Uiso 0.50 1 calc PR B 2
H17F H 0.8039 0.7385 0.3509 0.115 Uiso 0.50 1 calc PR B 2
C18 C 0.1328(12) 0.6142(7) 0.1942(7) 0.091(3) Uani 1 1 d U B .
H18A H 0.0529 0.5693 0.2025 0.136 Uiso 1 1 calc R . .
H18B H 0.2224 0.5847 0.1463 0.136 Uiso 1 1 calc R . .
H18C H 0.0688 0.6864 0.1727 0.136 Uiso 1 1 calc R . .
C19 C 0.0951(10) 0.8999(6) 0.2554(6) 0.082(3) Uani 1 1 d . B .
H19A H 0.0135 0.9657 0.2758 0.122 Uiso 1 1 calc R . .
H19B H 0.0308 0.8523 0.2331 0.122 Uiso 1 1 calc R . .
H19C H 0.1697 0.9167 0.2031 0.122 Uiso 1 1 calc R . .
O6 O 0.6268(9) 0.4573(4) 0.1439(4) 0.096(2) Uani 1 1 d D . .
H6A H 0.565(12) 0.527(5) 0.181(7) 0.144 Uiso 1 1 d D . .
C20 C 0.747(3) 0.4626(19) 0.0666(15) 0.108(5) Uani 0.50 1 d PDU C 1
H20A H 0.7909 0.3922 0.0405 0.162 Uiso 0.50 1 calc PR C 1
H20B H 0.8436 0.4856 0.0901 0.162 Uiso 0.50 1 calc PR C 1
H20C H 0.6884 0.5135 0.0162 0.162 Uiso 0.50 1 calc PR C 1
C20' C 0.681(3) 0.441(2) 0.0523(13) 0.108(5) Uani 0.50 1 d PDU C 2
H20D H 0.6009 0.4917 0.0096 0.162 Uiso 0.50 1 calc PR C 2
H20E H 0.6834 0.3683 0.0372 0.162 Uiso 0.50 1 calc PR C 2
H20F H 0.7971 0.4509 0.0434 0.162 Uiso 0.50 1 calc PR C 2

loop_
_atom_site_aniso_label
_atom_site_aniso_U_11
_atom_site_aniso_U_22
_atom_site_aniso_U_33
_atom_site_aniso_U_23
_atom_site_aniso_U_13
_atom_site_aniso_U_12
Mn1 0.0269(5) 0.0360(6) 0.0374(7) -0.0015(5) -0.0023(4) -0.0043(5)
Mn2 0.0421(5) 0.0395(5) 0.0439(6) 0.0002(4) -0.0037(4) -0.0055(4)
Br1 0.0378(3) 0.0544(4) 0.0598(5) -0.0060(3) -0.0112(3) -0.0175(3)
Br2 0.0930(6) 0.0634(5) 0.0614(5) 0.0051(4) 0.0206(4) -0.0128(4)
Br3 0.1057(9) 0.0589(6) 0.0624(7) -0.0174(5) -0.0096(6) 0.0070(6)
O1 0.0311(17) 0.0383(19) 0.045(2) 0.0009(17) -0.0003(16) -0.0065(15)
O2 0.0292(16) 0.0392(18) 0.040(2) -0.0010(16) -0.0058(15) -0.0060(15)
O3 0.087(3) 0.064(3) 0.079(4) 0.005(3) -0.018(3) -0.034(3)
O4 0.091(3) 0.076(3) 0.050(3) 0.009(2) -0.031(3) -0.031(3)
O5 0.084(3) 0.056(3) 0.053(3) -0.008(2) -0.013(3) 0.023(2)
N1 0.038(2) 0.040(2) 0.037(3) -0.004(2) -0.005(2) -0.009(2)
C1 0.025(2) 0.050(3) 0.038(3) -0.009(2) 0.000(2) -0.013(2)
C2 0.025(2) 0.045(3) 0.048(4) -0.008(3) 0.003(2) -0.012(2)
C3 0.024(2) 0.043(3) 0.044(3) -0.008(2) -0.009(2) -0.004(2)
C4 0.045(3) 0.039(3) 0.038(3) -0.010(2) -0.010(2) 0.007(2)
C5 0.057(4) 0.047(3) 0.046(4) -0.003(3) -0.006(3) 0.003(3)
C6 0.062(4) 0.073(5) 0.054(5) -0.012(4) 0.006(3) -0.003(4)
C7 0.063(4) 0.089(6) 0.094(7) -0.003(5) 0.024(4) -0.003(4)
C8 0.087(3) 0.086(3) 0.085(3) -0.0047(10) -0.0012(10) -0.0211(12)
C9 0.082(2) 0.079(2) 0.079(2) -0.0051(10) -0.0026(10) -0.0202(11)
C10 0.079(5) 0.050(4) 0.049(4) -0.007(3) -0.013(4) 0.011(4)
C11 0.087(5) 0.043(3) 0.070(5) -0.012(3) -0.038(4) 0.000(4)
C12 0.082(2) 0.081(2) 0.080(2) -0.0059(10) -0.0042(10) -0.0212(11)
C13 0.091(3) 0.091(3) 0.092(3) -0.0052(10) -0.0042(10) -0.0242(12)
C14 0.086(3) 0.085(3) 0.087(3) -0.0041(10) -0.0028(10) -0.0236(12)
C15 0.071(4) 0.049(4) 0.098(7) -0.011(4) -0.021(4) -0.017(3)
C16 0.056(3) 0.034(3) 0.063(4) -0.006(3) -0.011(3) -0.009(3)
C17 0.076(3) 0.077(3) 0.077(3) -0.0039(7) -0.0019(7) -0.0210(11)
C17' 0.076(3) 0.077(3) 0.077(3) -0.0039(7) -0.0019(7) -0.0210(11)
C18 0.091(3) 0.091(3) 0.091(3) -0.0048(10) -0.0032(10) -0.0253(12)
C19 0.081(5) 0.076(5) 0.071(6) 0.001(4) -0.023(4) 0.010(4)
O6 0.144(5) 0.066(3) 0.047(3) -0.010(3) -0.015(3) 0.026(4)
C20 0.108(5) 0.108(5) 0.108(5) -0.0055(8) -0.0025(7) -0.0289(15)
C20' 0.108(5) 0.108(5) 0.108(5) -0.0055(8) -0.0025(7) -0.0289(15)

loop_
_atom_type_symbol
_atom_type_description
_atom_type_scat_dispersion_real
_atom_type_scat_dispersion_imag
_atom_type_scat_source
C C 0.0033 0.0016 'International Tables Vol C Tables 4.2.6.8 and 6.1.1.4'
H H 0.0000 0.0000 'International Tables Vol C Tables 4.2.6.8 and 6.1.1.4'
N N 0.0061 0.0033 'International Tables Vol C Tables 4.2.6.8 and 6.1.1.4'
O O 0.0106 0.0060 'International Tables Vol C Tables 4.2.6.8 and 6.1.1.4'
Mn Mn 0.3368 0.7283 'International Tables Vol C Tables 4.2.6.8 and 6.1.1.4'
Br Br -0.2901 2.4595 'International Tables Vol C Tables 4.2.6.8 and 6.1.1.4'

loop_
_geom_angle_atom_site_label_1
_geom_angle_atom_site_label_2
_geom_angle_atom_site_label_3
_geom_angle
_geom_angle_site_symmetry_1
_geom_angle_site_symmetry_3
O1 Mn1 O1 180.000(1) 2_666 .
O1 Mn1 O2 95.97(16) 2_666 2_666
O1 Mn1 O2 84.03(16) . 2_666
O1 Mn1 O2 84.03(16) 2_666 .
O1 Mn1 O2 95.97(16) . .
O2 Mn1 O2 180.000(1) 2_666 .
O1 Mn1 Br1 89.00(11) 2_666 .
O1 Mn1 Br1 91.00(11) . .
O2 Mn1 Br1 87.45(10) 2_666 .
O2 Mn1 Br1 92.55(10) . .
O1 Mn1 Br1 91.00(11) 2_666 2_666
O1 Mn1 Br1 89.00(11) . 2_666
O2 Mn1 Br1 92.55(10) 2_666 2_666
O2 Mn1 Br1 87.45(10) . 2_666
Br1 Mn1 Br1 180.000(18) . 2_666
O1 Mn1 Mn2 138.32(10) 2_666 .
O1 Mn1 Mn2 41.68(10) . .
O2 Mn1 Mn2 42.39(12) 2_666 .
O2 Mn1 Mn2 137.61(12) . .
Br1 Mn1 Mn2 90.44(3) . .
Br1 Mn1 Mn2 89.56(3) 2_666 .
O1 Mn1 Mn2 41.68(10) 2_666 2_666
O1 Mn1 Mn2 138.32(10) . 2_666
O2 Mn1 Mn2 137.61(12) 2_666 2_666
O2 Mn1 Mn2 42.39(12) . 2_666
Br1 Mn1 Mn2 89.56(3) . 2_666
Br1 Mn1 Mn2 90.44(3) 2_666 2_666
Mn2 Mn1 Mn2 180.0 . 2_666
O5 Mn2 O3 88.55(19) . .
O5 Mn2 O1 164.48(18) . .
O3 Mn2 O1 87.33(16) . .
O5 Mn2 O2 94.92(17) . 2_666
O3 Mn2 O2 85.72(18) . 2_666
O1 Mn2 O2 69.85(14) . 2_666
O5 Mn2 O4 88.09(19) . .
O3 Mn2 O4 167.6(2) . .
O1 Mn2 O4 92.76(15) . .
O2 Mn2 O4 82.67(17) 2_666 .
O5 Mn2 Br2 97.31(15) . .
O3 Mn2 Br2 99.19(16) . .
O1 Mn2 Br2 98.11(11) . .
O2 Mn2 Br2 166.91(9) 2_666 .
O4 Mn2 Br2 93.08(15) . .
O5 Mn2 Mn1 130.07(15) . .
O3 Mn2 Mn1 86.90(14) . .
O1 Mn2 Mn1 34.73(10) . .
O2 Mn2 Mn1 35.16(8) 2_666 .
O4 Mn2 Mn1 86.14(13) . .
Br2 Mn2 Mn1 132.48(4) . .
C2 O1 Mn1 121.9(3) . .
C2 O1 Mn2 128.2(3) . .
Mn1 O1 Mn2 103.59(15) . .
C3 O2 Mn1 124.4(3) . .
C3 O2 Mn2 126.6(3) . 2_666
Mn1 O2 Mn2 102.45(16) . 2_666
C17 O3 C17' 23.6(10) . .
C17 O3 Mn2 140.8(9) . .
C17' O3 Mn2 120.4(8) . .
C17 O3 H3 109.6 . .
C17' O3 H3 127.7 . .
Mn2 O3 H3 109.6 . .
C18 O4 Mn2 136.1(6) . .
C18 O4 H4 112.0 . .
Mn2 O4 H4 112.0 . .
C19 O5 Mn2 127.5(4) . .
C19 O5 H5 116.3 . .
Mn2 O5 H5 116.3 . .
C1 N1 C4 114.8(4) . .
C1 N1 H1A 108.6 . .
C4 N1 H1A 108.6 . .
C1 N1 H1B 108.6 . .
C4 N1 H1B 108.6 . .
H1A N1 H1B 107.6 . .
N1 C1 C3 111.2(5) . .
N1 C1 C2 108.9(4) . .
C3 C1 C2 113.2(4) . .
N1 C1 H1 107.8 . .
C3 C1 H1 107.8 . .
C2 C1 H1 107.8 . .
O1 C2 C1 111.4(4) . .
O1 C2 H2A 109.3 . .
C1 C2 H2A 109.3 . .
O1 C2 H2B 109.3 . .
C1 C2 H2B 109.3 . .
H2A C2 H2B 108.0 . .
O2 C3 C1 112.6(4) . .
O2 C3 H3A 109.1 . .
C1 C3 H3A 109.1 . .
O2 C3 H3B 109.1 . .
C1 C3 H3B 109.1 . .
H3A C3 H3B 107.8 . .
C16 C4 N1 111.9(4) . .
C16 C4 C5 103.0(4) . .
N1 C4 C5 111.3(5) . .
C16 C4 H4A 110.1 . .
N1 C4 H4A 110.1 . .
C5 C4 H4A 110.1 . .
C6 C5 C10 120.0 . .
C6 C5 C4 131.2(4) . .
C10 C5 C4 108.8(4) . .
C7 C6 C5 120.0 . .
C7 C6 H6 120.0 . .
C5 C6 H6 120.0 . .
C6 C7 C8 120.0 . .
C6 C7 H7 120.0 . .
C8 C7 H7 120.0 . .
C9 C8 C7 120.0 . .
C9 C8 H8 120.0 . .
C7 C8 H8 120.0 . .
C10 C9 C8 120.0 . .
C10 C9 H9 120.0 . .
C8 C9 H9 120.0 . .
C9 C10 C5 120.0 . .
C9 C10 C11 130.4(3) . .
C5 C10 C11 109.5(3) . .
C12 C11 C16 120.0 . .
C12 C11 C10 132.7(3) . .
C16 C11 C10 107.3(3) . .
C13 C12 C11 120.0 . .
C13 C12 H12 120.0 . .
C11 C12 H12 120.0 . .
C12 C13 C14 120.0 . .
C12 C13 H13 120.0 . .
C14 C13 H13 120.0 . .
C13 C14 C15 120.0 . .
C13 C14 H14 120.0 . .
C15 C14 H14 120.0 . .
C16 C15 C14 120.0 . .
C16 C15 H15 120.0 . .
C14 C15 H15 120.0 . .
C15 C16 C11 120.0 . .
C15 C16 C4 128.6(4) . .
C11 C16 C4 111.4(4) . .
O3 C17 H17A 109.5 . .
O3 C17 H17B 109.5 . .
H17A C17 H17B 109.5 . .
O3 C17 H17C 109.5 . .
H17A C17 H17C 109.5 . .
H17B C17 H17C 109.5 . .
O3 C17' H17D 109.5 . .
O3 C17' H17E 109.5 . .
H17D C17' H17E 109.5 . .
O3 C17' H17F 109.5 . .
H17D C17' H17F 109.5 . .
H17E C17' H17F 109.5 . .
O4 C18 H18A 109.5 . .
O4 C18 H18B 109.5 . .
H18A C18 H18B 109.5 . .
O4 C18 H18C 109.5 . .
H18A C18 H18C 109.5 . .
H18B C18 H18C 109.5 . .
O5 C19 H19A 109.5 . .
O5 C19 H19B 109.5 . .
H19A C19 H19B 109.5 . .
O5 C19 H19C 109.5 . .
H19A C19 H19C 109.5 . .
H19B C19 H19C 109.5 . .
C20' O6 C20 29.2(13) . .
C20' O6 H6A 133(6) . .
C20 O6 H6A 120(6) . .
O6 C20 H20A 109.5 . .
O6 C20 H20B 109.5 . .
O6 C20 H20C 109.5 . .
O6 C20' H20D 109.5 . .
O6 C20' H20E 109.5 . .
H20D C20' H20E 109.5 . .
O6 C20' H20F 109.5 . .
H20D C20' H20F 109.5 . .
H20E C20' H20F 109.5 . .

loop_
_geom_bond_atom_site_label_1
_geom_bond_atom_site_label_2
_geom_bond_distance
_geom_bond_site_symmetry_2
Mn1 O1 1.890(4) 2_666
Mn1 O1 1.890(4) .
Mn1 O2 1.902(3) 2_666
Mn1 O2 1.902(3) .
Mn1 Br1 2.9151(9) .
Mn1 Br1 2.9151(9) 2_666
Mn1 Mn2 3.2248(14) .
Mn1 Mn2 3.2248(14) 2_666
Mn2 O5 2.173(4) .
Mn2 O3 2.200(5) .
Mn2 O1 2.206(3) .
Mn2 O2 2.227(4) 2_666
Mn2 O4 2.232(5) .
Mn2 Br2 2.5728(14) .
O1 C2 1.423(6) .
O2 C3 1.398(6) .
O2 Mn2 2.227(4) 2_666
O3 C17 1.380(14) .
O3 C17' 1.447(14) .
O3 H3 0.9300 .
O4 C18 1.391(10) .
O4 H4 0.9300 .
O5 C19 1.408(8) .
O5 H5 0.9300 .
N1 C1 1.494(6) .
N1 C4 1.514(6) .
N1 H1A 0.9000 .
N1 H1B 0.9000 .
C1 C3 1.515(8) .
C1 C2 1.539(7) .
C1 H1 0.9800 .
C2 H2A 0.9700 .
C2 H2B 0.9700 .
C3 H3A 0.9700 .
C3 H3B 0.9700 .
C4 C16 1.488(7) .
C4 C5 1.525(7) .
C4 H4A 0.9800 .
C5 C6 1.3900 .
C5 C10 1.3900 .
C6 C7 1.3900 .
C6 H6 0.9300 .
C7 C8 1.3900 .
C7 H7 0.9300 .
C8 C9 1.3900 .
C8 H8 0.9300 .
C9 C10 1.3900 .
C9 H9 0.9300 .
C10 C11 1.479(6) .
C11 C12 1.3900 .
C11 C16 1.3900 .
C12 C13 1.3900 .
C12 H12 0.9300 .
C13 C14 1.3900 .
C13 H13 0.9300 .
C14 C15 1.3900 .
C14 H14 0.9300 .
C15 C16 1.3900 .
C15 H15 0.9300 .
C17 H17A 0.9600 .
C17 H17B 0.9600 .
C17 H17C 0.9600 .
C17' H17D 0.9600 .
C17' H17E 0.9600 .
C17' H17F 0.9600 .
C18 H18A 0.9600 .
C18 H18B 0.9600 .
C18 H18C 0.9600 .
C19 H19A 0.9600 .
C19 H19B 0.9600 .
C19 H19C 0.9600 .
O6 C20' 1.321(16) .
O6 C20 1.404(16) .
O6 H6A 1.04(2) .
C20 H20A 0.9600 .
C20 H20B 0.9600 .
C20 H20C 0.9600 .
C20' H20D 0.9600 .
C20' H20E 0.9600 .
C20' H20F 0.9600 .

loop_
_geom_hbond_atom_site_label_D
_geom_hbond_atom_site_label_H
_geom_hbond_atom_site_label_A
_geom_hbond_distance_DH
_geom_hbond_distance_HA
_geom_hbond_distance_DA
_geom_hbond_angle_DHA
_geom_hbond_site_symmetry_A
O3 H3 Br1 0.93 2.56 3.210(6) 127.4 .
O4 H4 Br1 0.93 2.48 3.170(5) 131.4 2_666
O5 H5 Br3 0.93 2.30 3.157(5) 153.0 .
N1 H1A O6 0.90 1.88 2.782(7) 177.0 .
N1 H1B Br1 0.90 2.68 3.523(4) 156.6 2_666
O6 H6A Br2 1.04(2) 2.44(7) 3.292(5) 138(8) .
